data_7039794
loop_
_publ_author_name
'Jeyalakshmi, Kumaramangalam'
'Haribabu, Jebiti'
'Bhuvanesh, Nattamai S. P.'
'Karvembu, Ramasamy'

_publ_section_title
;
 Half-sandwich RuCl2(\h(6)-p-cymene) core complexes containing sulfur
 donor aroylthiourea ligands: DNA and protein binding, DNA cleavage and
 cytotoxic studies.
;
_journal_issue 31
_journal_name_full 'Dalton transactions (Cambridge, England : 2003)'
_journal_page_first 12518
_journal_page_last 12531
_journal_paper_doi 10.1039/c6dt01167e
_journal_volume 45
_journal_year 2016
_chemical_formula_moiety 'C22 H24 Cl2 N2 O Ru S2'
_chemical_formula_sum 'C22 H24 Cl2 N2 O Ru S2'
_chemical_formula_weight 568.52
_chemical_name_systematic
;
 ?
;
_space_group_crystal_system monoclinic
_space_group_IT_number 14
_space_group_name_Hall '-P 2ybc'
_space_group_name_H-M_alt 'P 1 21/c 1'
_symmetry_space_group_name_Hall '-P 2ybc'
_symmetry_space_group_name_H-M 'P 1 21/c 1'
_atom_sites_solution_hydrogens geom
_audit_creation_date 2014-07-03
_audit_creation_method
;
Olex2 1.2-beta
(compiled 2013.09.17 svn.r2790 for OlexSys, GUI svn.r4601)
;
_audit_update_record
;
2015-12-18 deposited with the CCDC.
2016-07-05 downloaded from the CCDC.
;
_cell_angle_alpha 90
_cell_angle_beta 100.816(3)
_cell_angle_gamma 90
_cell_formula_units_Z 4
_cell_length_a 10.611(3)
_cell_length_b 12.309(4)
_cell_length_c 18.406(6)
_cell_measurement_reflns_used 9634
_cell_measurement_temperature 110.15
_cell_measurement_theta_max 27.374
_cell_measurement_theta_min 2.253
_cell_volume 2361.3(13)
_computing_data_reduction 'SAINT v8.27A (Bruker, 2012)'
_computing_molecular_graphics
;
O. V. Dolomanov, L. J. Bourhis, R. J. Gildea, J. A. K. Howard and H. Puschmann,
OLEX2: a complete structure solution, refinement and analysis program.
J. Appl. Cryst. (2009). 42, 339-341.
;
_computing_publication_material
;
O. V. Dolomanov, L. J. Bourhis, R. J. Gildea, J. A. K. Howard and H. Puschmann,
OLEX2: a complete structure solution, refinement and analysis program.
J. Appl. Cryst. (2009). 42, 339-341.
;
_computing_structure_refinement
;
SHELX, G.M. Sheldrick, Acta Cryst.
(2008). A64, 112-122
;
_diffrn_ambient_temperature 110.15
_diffrn_measured_fraction_theta_full 0.999
_diffrn_measured_fraction_theta_max 0.997
_diffrn_measurement_device_type 'Bruker APEX-II CCD'
_diffrn_measurement_method '\f and \w scans'
_diffrn_radiation_monochromator graphite
_diffrn_radiation_type MoK\a
_diffrn_radiation_wavelength 0.71073
_diffrn_reflns_av_R_equivalents 0.0425
_diffrn_reflns_av_unetI/netI 0.0326
_diffrn_reflns_Laue_measured_fraction_full 0.999
_diffrn_reflns_Laue_measured_fraction_max 0.997
_diffrn_reflns_limit_h_max 13
_diffrn_reflns_limit_h_min -13
_diffrn_reflns_limit_k_max 15
_diffrn_reflns_limit_k_min -15
_diffrn_reflns_limit_l_max 23
_diffrn_reflns_limit_l_min -23
_diffrn_reflns_number 26452
_diffrn_reflns_point_group_measured_fraction_full 0.999
_diffrn_reflns_point_group_measured_fraction_max 0.997
_diffrn_reflns_theta_full 25.242
_diffrn_reflns_theta_max 27.453
_diffrn_reflns_theta_min 1.954
_diffrn_standards_number 0
_exptl_absorpt_coefficient_mu 1.084
_exptl_absorpt_correction_T_max 0.7456
_exptl_absorpt_correction_T_min 0.4690
_exptl_absorpt_correction_type multi-scan
_exptl_absorpt_process_details
;
SADABS-2012/1 (Bruker,2012) was used for absorption correction.
wR2(int) was 0.0942 before and 0.0512 after correction.
The Ratio of minimum to maximum transmission is 0.6290.
The \l/2 correction factor is 0.0015.
;
_exptl_crystal_colour brown
_exptl_crystal_colour_primary brown
_exptl_crystal_density_diffrn 1.599
_exptl_crystal_description block
_exptl_crystal_F_000 1152
_exptl_crystal_size_max 0.54
_exptl_crystal_size_mid 0.52
_exptl_crystal_size_min 0.29
_refine_diff_density_max 0.403
_refine_diff_density_min -0.776
_refine_diff_density_rms 0.088
_refine_ls_extinction_method none
_refine_ls_goodness_of_fit_ref 1.072
_refine_ls_hydrogen_treatment constr
_refine_ls_matrix_type full
_refine_ls_number_parameters 274
_refine_ls_number_reflns 5372
_refine_ls_number_restraints 0
_refine_ls_restrained_S_all 1.072
_refine_ls_R_factor_all 0.0328
_refine_ls_R_factor_gt 0.0277
_refine_ls_shift/su_max 0.001
_refine_ls_shift/su_mean 0.000
_refine_ls_structure_factor_coef Fsqd
_refine_ls_weighting_details 'w=1/[\s^2^(Fo^2^)+(0.0238P)^2^+1.9972P] where P=(Fo^2^+2Fc^2^)/3'
_refine_ls_weighting_scheme calc
_refine_ls_wR_factor_gt 0.0612
_refine_ls_wR_factor_ref 0.0631
_reflns_Friedel_coverage 0.000
_reflns_number_gt 4815
_reflns_number_total 5372
_reflns_threshold_expression 'I > 2\s(I)'
_cod_data_source_file c6dt01167e2.cif
_cod_data_source_block ruc5
_cod_depositor_comments 'Adding full bibliography for 7039793--7039799.cif.'
_cod_original_cell_volume 2361.4(13)
_cod_database_code 7039794
_shelxl_version_number 2013-4
_shelx_space_group_comment
;
The symmetry employed for this shelxl refinement is uniquely defined
by the following loop, which should always be used as a source of
symmetry information in preference to the above space-group names.
They are only intended as comments.
;
_shelx_estimated_absorpt_t_max 0.744
_shelx_estimated_absorpt_t_min 0.592
_olex2_refinement_description
;
1. Fixed Uiso
 At 1.2 times of:
  All C(H) groups, All N(H) groups
 At 1.5 times of:
  All C(H,H,H) groups
2.a Ternary CH refined with riding coordinates:
 C19(H19)
2.b Aromatic/amide H refined with riding coordinates:
 N1(H1), N2(H2), C4(H4), C5(H5), C6(H6), C8(H8), C9(H9), C10(H10), C11(H11),
 C12(H12), C14(H14), C15(H15), C17(H17), C18(H18)
2.c Idealised Me refined as rotating group:
 C20(H20A,H20B,H20C), C21(H21A,H21B,H21C), C22(H22A,H22B,H22C)
;

loop_
_space_group_symop_operation_xyz
'x, y, z'
'-x, y+1/2, -z+1/2'
'-x, -y, -z'
'x, -y-1/2, z-1/2'

loop_
_atom_site_label
_atom_site_type_symbol
_atom_site_fract_x
_atom_site_fract_y
_atom_site_fract_z
_atom_site_U_iso_or_equiv
_atom_site_adp_type
_atom_site_occupancy
_atom_site_site_symmetry_order
_atom_site_calc_flag
_atom_site_refinement_flags_posn
_atom_site_refinement_flags_adp
Ru1 Ru 0.49335(2) 0.48682(2) 0.28522(2) 0.00920(6) Uani 1 1 d . .
Cl1 Cl 0.30691(5) 0.54696(4) 0.19694(3) 0.01485(11) Uani 1 1 d . .
Cl2 Cl 0.45270(5) 0.63579(4) 0.36289(3) 0.01388(11) Uani 1 1 d . .
S1 S 0.36369(5) 0.36519(4) 0.34290(3) 0.01496(12) Uani 1 1 d . .
S2 S -0.07479(6) 0.74785(5) 0.34908(4) 0.02214(14) Uani 1 1 d . .
O1 O -0.00305(16) 0.52297(14) 0.38587(10) 0.0229(4) Uani 1 1 d . .
N1 N 0.18280(17) 0.51705(14) 0.33950(11) 0.0133(4) Uani 1 1 d . .
H1 H 0.2295 0.5537 0.3132 0.016 Uiso 1 1 calc R U
N2 N 0.15101(18) 0.35669(15) 0.39733(11) 0.0162(4) Uani 1 1 d . .
H2 H 0.0759 0.3850 0.4000 0.019 Uiso 1 1 calc R U
C1 C 0.2248(2) 0.41486(18) 0.36190(12) 0.0127(4) Uani 1 1 d . .
C2 C 0.0742(2) 0.56820(18) 0.35427(13) 0.0149(4) Uani 1 1 d . .
C3 C 0.0562(2) 0.68047(18) 0.32889(12) 0.0132(4) Uani 1 1 d . .
C4 C 0.1262(2) 0.74560(19) 0.29142(13) 0.0181(5) Uani 1 1 d . .
H4 H 0.2025 0.7229 0.2759 0.022 Uiso 1 1 calc R U
C5 C 0.0728(2) 0.8503(2) 0.27827(14) 0.0226(5) Uani 1 1 d . .
H5 H 0.1087 0.9060 0.2528 0.027 Uiso 1 1 calc R U
C6 C -0.0364(2) 0.86211(19) 0.30646(14) 0.0201(5) Uani 1 1 d . .
H6 H -0.0856 0.9271 0.3027 0.024 Uiso 1 1 calc R U
C7 C 0.1787(2) 0.25286(18) 0.43201(12) 0.0135(4) Uani 1 1 d . .
C8 C 0.2690(2) 0.24433(19) 0.49628(13) 0.0172(5) Uani 1 1 d . .
H8 H 0.3224 0.3042 0.5140 0.021 Uiso 1 1 calc R U
C9 C 0.2802(2) 0.1470(2) 0.53455(13) 0.0204(5) Uani 1 1 d . .
H9 H 0.3415 0.1405 0.5792 0.024 Uiso 1 1 calc R U
C10 C 0.2041(2) 0.0596(2) 0.50894(14) 0.0222(5) Uani 1 1 d . .
H10 H 0.2121 -0.0065 0.5361 0.027 Uiso 1 1 calc R U
C11 C 0.1160(2) 0.0681(2) 0.44374(14) 0.0222(5) Uani 1 1 d . .
H11 H 0.0638 0.0076 0.4256 0.027 Uiso 1 1 calc R U
C12 C 0.1037(2) 0.16499(19) 0.40472(13) 0.0180(5) Uani 1 1 d . .
H12 H 0.0440 0.1709 0.3595 0.022 Uiso 1 1 calc R U
C13 C 0.6661(2) 0.40296(18) 0.34033(12) 0.0132(4) Uani 1 1 d . .
C14 C 0.6938(2) 0.51295(18) 0.32943(13) 0.0149(5) Uani 1 1 d . .
H14 H 0.7324 0.5555 0.3707 0.018 Uiso 1 1 calc R U
C15 C 0.6657(2) 0.56232(18) 0.25829(13) 0.0151(5) Uani 1 1 d . .
H15 H 0.6867 0.6365 0.2528 0.018 Uiso 1 1 calc R U
C16 C 0.6070(2) 0.50202(18) 0.19590(13) 0.0149(5) Uani 1 1 d . .
C17 C 0.5776(2) 0.39093(18) 0.20652(12) 0.0141(4) Uani 1 1 d . .
H17 H 0.5377 0.3487 0.1654 0.017 Uiso 1 1 calc R U
C18 C 0.6066(2) 0.34271(18) 0.27701(13) 0.0139(4) Uani 1 1 d . .
H18 H 0.5861 0.2684 0.2825 0.017 Uiso 1 1 calc R U
C19 C 0.6908(2) 0.34946(19) 0.41571(13) 0.0174(5) Uani 1 1 d . .
H19 H 0.6201 0.2961 0.4167 0.021 Uiso 1 1 calc R U
C20 C 0.8166(2) 0.2858(2) 0.42643(14) 0.0234(5) Uani 1 1 d . .
H20A H 0.8150 0.2359 0.3848 0.035 Uiso 1 1 calc R U
H20B H 0.8270 0.2442 0.4726 0.035 Uiso 1 1 calc R U
H20C H 0.8886 0.3364 0.4288 0.035 Uiso 1 1 calc R U
C21 C 0.6904(3) 0.4290(2) 0.47850(14) 0.0294(6) Uani 1 1 d . .
H21A H 0.7650 0.4770 0.4828 0.044 Uiso 1 1 calc R U
H21B H 0.6941 0.3889 0.5249 0.044 Uiso 1 1 calc R U
H21C H 0.6116 0.4725 0.4684 0.044 Uiso 1 1 calc R U
C22 C 0.5713(2) 0.5529(2) 0.12121(13) 0.0202(5) Uani 1 1 d . .
H22A H 0.4832 0.5325 0.0991 0.030 Uiso 1 1 calc R U
H22B H 0.6299 0.5274 0.0896 0.030 Uiso 1 1 calc R U
H22C H 0.5773 0.6321 0.1260 0.030 Uiso 1 1 calc R U

loop_
_atom_site_aniso_label
_atom_site_aniso_U_11
_atom_site_aniso_U_22
_atom_site_aniso_U_33
_atom_site_aniso_U_23
_atom_site_aniso_U_13
_atom_site_aniso_U_12
Ru1 0.00779(9) 0.00766(9) 0.01318(9) -0.00081(6) 0.00460(6) -0.00068(6)
Cl1 0.0123(2) 0.0181(3) 0.0142(3) -0.0001(2) 0.0028(2) 0.0002(2)
Cl2 0.0136(3) 0.0114(2) 0.0174(3) -0.0033(2) 0.0047(2) -0.00011(19)
S1 0.0109(3) 0.0103(3) 0.0262(3) 0.0038(2) 0.0099(2) 0.0015(2)
S2 0.0145(3) 0.0179(3) 0.0369(4) 0.0023(3) 0.0120(3) 0.0052(2)
O1 0.0150(8) 0.0196(9) 0.0381(10) 0.0086(8) 0.0154(8) 0.0040(7)
N1 0.0110(9) 0.0109(9) 0.0199(10) 0.0047(7) 0.0074(7) 0.0014(7)
N2 0.0098(9) 0.0145(10) 0.0263(11) 0.0074(8) 0.0085(8) 0.0029(7)
C1 0.0094(10) 0.0129(10) 0.0157(11) 0.0004(9) 0.0024(8) -0.0010(8)
C2 0.0105(10) 0.0160(11) 0.0184(11) 0.0002(9) 0.0032(9) 0.0000(9)
C3 0.0078(10) 0.0148(11) 0.0171(11) -0.0021(9) 0.0024(8) 0.0012(8)
C4 0.0121(11) 0.0174(12) 0.0264(13) 0.0033(10) 0.0079(9) 0.0027(9)
C5 0.0201(12) 0.0176(12) 0.0300(14) 0.0063(10) 0.0043(11) 0.0027(10)
C6 0.0177(12) 0.0121(11) 0.0287(13) 0.0005(10) -0.0006(10) 0.0048(9)
C7 0.0122(10) 0.0135(11) 0.0176(11) 0.0039(9) 0.0095(9) 0.0026(8)
C8 0.0149(11) 0.0169(11) 0.0209(12) -0.0032(9) 0.0058(9) -0.0007(9)
C9 0.0227(13) 0.0238(13) 0.0149(11) 0.0015(10) 0.0041(10) 0.0079(10)
C10 0.0278(13) 0.0178(12) 0.0239(13) 0.0106(10) 0.0127(11) 0.0071(10)
C11 0.0216(12) 0.0144(12) 0.0311(14) 0.0005(10) 0.0066(11) -0.0039(10)
C12 0.0140(11) 0.0194(12) 0.0198(12) 0.0017(9) 0.0014(9) -0.0010(9)
C13 0.0062(10) 0.0161(11) 0.0187(11) -0.0001(9) 0.0060(8) 0.0031(8)
C14 0.0073(10) 0.0179(11) 0.0208(12) -0.0041(9) 0.0055(9) -0.0006(8)
C15 0.0101(10) 0.0141(11) 0.0231(12) -0.0010(9) 0.0087(9) -0.0027(8)
C16 0.0108(10) 0.0165(11) 0.0203(12) -0.0002(9) 0.0105(9) 0.0010(8)
C17 0.0101(10) 0.0147(11) 0.0189(11) -0.0049(9) 0.0066(9) 0.0009(8)
C18 0.0090(10) 0.0122(10) 0.0223(12) -0.0002(9) 0.0077(9) 0.0022(8)
C19 0.0126(11) 0.0219(12) 0.0184(12) 0.0037(9) 0.0045(9) -0.0012(9)
C20 0.0172(12) 0.0253(13) 0.0269(13) 0.0057(11) 0.0020(10) 0.0033(10)
C21 0.0386(16) 0.0354(16) 0.0155(12) 0.0015(11) 0.0088(11) 0.0087(13)
C22 0.0202(12) 0.0224(13) 0.0207(12) 0.0030(10) 0.0111(10) -0.0023(10)

loop_
_atom_type_symbol
_atom_type_description
_atom_type_scat_dispersion_real
_atom_type_scat_dispersion_imag
_atom_type_scat_source
C C 0.0033 0.0016 'International Tables Vol C Tables 4.2.6.8 and 6.1.1.4'
H H 0.0000 0.0000 'International Tables Vol C Tables 4.2.6.8 and 6.1.1.4'
N N 0.0061 0.0033 'International Tables Vol C Tables 4.2.6.8 and 6.1.1.4'
O O 0.0106 0.0060 'International Tables Vol C Tables 4.2.6.8 and 6.1.1.4'
S S 0.1246 0.1234 'International Tables Vol C Tables 4.2.6.8 and 6.1.1.4'
Cl Cl 0.1484 0.1585 'International Tables Vol C Tables 4.2.6.8 and 6.1.1.4'
Ru Ru -1.2594 0.8363 'International Tables Vol C Tables 4.2.6.8 and 6.1.1.4'

loop_
_geom_angle_atom_site_label_1
_geom_angle_atom_site_label_2
_geom_angle_atom_site_label_3
_geom_angle
Cl2 Ru1 Cl1 87.19(3)
S1 Ru1 Cl1 91.34(3)
S1 Ru1 Cl2 91.76(3)
C13 Ru1 Cl1 164.52(6)
C13 Ru1 Cl2 108.19(6)
C13 Ru1 S1 90.03(6)
C13 Ru1 C15 68.98(9)
C13 Ru1 C16 81.86(8)
C13 Ru1 C17 68.91(8)
C14 Ru1 Cl1 146.10(6)
C14 Ru1 Cl2 86.35(6)
C14 Ru1 S1 122.08(7)
C14 Ru1 C13 37.89(8)
C14 Ru1 C15 38.24(9)
C14 Ru1 C16 68.42(9)
C14 Ru1 C17 80.41(8)
C14 Ru1 C18 68.09(8)
C15 Ru1 Cl1 109.24(7)
C15 Ru1 Cl2 93.52(6)
C15 Ru1 S1 158.96(6)
C15 Ru1 C16 37.28(8)
C16 Ru1 Cl1 88.09(7)
C16 Ru1 Cl2 123.82(6)
C16 Ru1 S1 144.31(6)
C17 Ru1 Cl1 95.99(6)
C17 Ru1 Cl2 160.71(6)
C17 Ru1 S1 107.14(6)
C17 Ru1 C15 67.44(8)
C17 Ru1 C16 37.70(8)
C18 Ru1 Cl1 126.63(6)
C18 Ru1 Cl2 145.86(6)
C18 Ru1 S1 83.80(6)
C18 Ru1 C13 38.30(8)
C18 Ru1 C15 80.43(8)
C18 Ru1 C16 68.38(8)
C18 Ru1 C17 37.76(8)
C1 S1 Ru1 117.26(8)
C6 S2 C3 91.49(12)
C1 N1 H1 116.8
C1 N1 C2 126.42(19)
C2 N1 H1 116.8
C1 N2 H2 116.1
C1 N2 C7 127.73(19)
C7 N2 H2 116.1
N1 C1 S1 121.07(16)
N2 C1 S1 121.79(17)
N2 C1 N1 117.13(19)
O1 C2 N1 122.9(2)
O1 C2 C3 121.6(2)
N1 C2 C3 115.52(19)
C2 C3 S2 116.73(16)
C4 C3 S2 111.39(17)
C4 C3 C2 131.9(2)
C3 C4 H4 123.7
C3 C4 C5 112.6(2)
C5 C4 H4 123.7
C4 C5 H5 124.0
C6 C5 C4 112.0(2)
C6 C5 H5 124.0
S2 C6 H6 123.8
C5 C6 S2 112.48(18)
C5 C6 H6 123.8
C8 C7 N2 120.1(2)
C8 C7 C12 120.8(2)
C12 C7 N2 118.7(2)
C7 C8 H8 120.6
C7 C8 C9 118.8(2)
C9 C8 H8 120.6
C8 C9 H9 119.5
C10 C9 C8 120.9(2)
C10 C9 H9 119.5
C9 C10 H10 120.1
C9 C10 C11 119.9(2)
C11 C10 H10 120.1
C10 C11 H11 120.0
C10 C11 C12 119.9(2)
C12 C11 H11 120.0
C7 C12 C11 119.6(2)
C7 C12 H12 120.2
C11 C12 H12 120.2
C14 C13 Ru1 70.03(12)
C14 C13 C18 117.1(2)
C14 C13 C19 123.0(2)
C18 C13 Ru1 70.20(12)
C18 C13 C19 119.8(2)
C19 C13 Ru1 128.20(15)
Ru1 C14 H14 129.1
C13 C14 Ru1 72.08(12)
C13 C14 H14 119.1
C13 C14 C15 121.9(2)
C15 C14 Ru1 72.23(13)
C15 C14 H14 119.1
Ru1 C15 H15 130.9
C14 C15 Ru1 69.52(12)
C14 C15 H15 119.7
C16 C15 Ru1 72.60(12)
C16 C15 C14 120.6(2)
C16 C15 H15 119.7
C15 C16 Ru1 70.12(13)
C15 C16 C17 117.9(2)
C15 C16 C22 121.7(2)
C17 C16 Ru1 69.75(12)
C17 C16 C22 120.3(2)
C22 C16 Ru1 129.56(16)
Ru1 C17 H17 130.4
C16 C17 Ru1 72.55(12)
C16 C17 H17 119.5
C18 C17 Ru1 70.29(12)
C18 C17 C16 121.0(2)
C18 C17 H17 119.5
Ru1 C18 H18 129.8
C13 C18 Ru1 71.51(12)
C13 C18 H18 119.3
C17 C18 Ru1 71.96(12)
C17 C18 C13 121.4(2)
C17 C18 H18 119.3
C13 C19 H19 107.5
C13 C19 C20 109.79(19)
C13 C19 C21 113.2(2)
C20 C19 H19 107.5
C21 C19 H19 107.5
C21 C19 C20 111.1(2)
C19 C20 H20A 109.5
C19 C20 H20B 109.5
C19 C20 H20C 109.5
H20A C20 H20B 109.5
H20A C20 H20C 109.5
H20B C20 H20C 109.5
C19 C21 H21A 109.5
C19 C21 H21B 109.5
C19 C21 H21C 109.5
H21A C21 H21B 109.5
H21A C21 H21C 109.5
H21B C21 H21C 109.5
C16 C22 H22A 109.5
C16 C22 H22B 109.5
C16 C22 H22C 109.5
H22A C22 H22B 109.5
H22A C22 H22C 109.5
H22B C22 H22C 109.5

loop_
_geom_bond_atom_site_label_1
_geom_bond_atom_site_label_2
_geom_bond_distance
Ru1 Cl1 2.4280(8)
Ru1 Cl2 2.4132(8)
Ru1 S1 2.4104(7)
Ru1 C13 2.181(2)
Ru1 C14 2.154(2)
Ru1 C15 2.190(2)
Ru1 C16 2.222(2)
Ru1 C17 2.185(2)
Ru1 C18 2.164(2)
S1 C1 1.691(2)
S2 C3 1.719(2)
S2 C6 1.697(3)
O1 C2 1.224(3)
N1 H1 0.8800
N1 C1 1.372(3)
N1 C2 1.385(3)
N2 H2 0.8800
N2 C1 1.320(3)
N2 C7 1.434(3)
C2 C3 1.460(3)
C3 C4 1.364(3)
C4 H4 0.9500
C4 C5 1.410(3)
C5 H5 0.9500
C5 C6 1.364(3)
C6 H6 0.9500
C7 C8 1.379(3)
C7 C12 1.381(3)
C8 H8 0.9500
C8 C9 1.383(3)
C9 H9 0.9500
C9 C10 1.375(4)
C10 H10 0.9500
C10 C11 1.380(4)
C11 H11 0.9500
C11 C12 1.385(3)
C12 H12 0.9500
C13 C14 1.408(3)
C13 C18 1.425(3)
C13 C19 1.513(3)
C14 H14 0.9500
C14 C15 1.423(3)
C15 H15 0.9500
C15 C16 1.410(3)
C16 C17 1.424(3)
C16 C22 1.493(3)
C17 H17 0.9500
C17 C18 1.407(3)
C18 H18 0.9500
C19 H19 1.0000
C19 C20 1.529(3)
C19 C21 1.515(3)
C20 H20A 0.9800
C20 H20B 0.9800
C20 H20C 0.9800
C21 H21A 0.9800
C21 H21B 0.9800
C21 H21C 0.9800
C22 H22A 0.9800
C22 H22B 0.9800
C22 H22C 0.9800

loop_
_geom_hbond_atom_site_label_D
_geom_hbond_atom_site_label_H
_geom_hbond_atom_site_label_A
_geom_hbond_distance_DH
_geom_hbond_distance_HA
_geom_hbond_distance_DA
_geom_hbond_angle_DHA
N1 H1 Cl1 0.88 2.43 3.171(2) 141.7
N1 H1 Cl2 0.88 2.58 3.172(2) 125.4
N2 H2 O1 0.88 1.89 2.603(3) 137.0

loop_
_geom_torsion_atom_site_label_1
_geom_torsion_atom_site_label_2
_geom_torsion_atom_site_label_3
_geom_torsion_atom_site_label_4
_geom_torsion
Ru1 S1 C1 N1 5.5(2)
Ru1 S1 C1 N2 -175.94(16)
Ru1 C13 C14 C15 -54.62(18)
Ru1 C13 C18 C17 54.06(18)
Ru1 C13 C19 C20 171.21(17)
Ru1 C13 C19 C21 -64.0(3)
Ru1 C14 C15 C16 -53.76(18)
Ru1 C15 C16 C17 -52.55(17)
Ru1 C15 C16 C22 124.9(2)
Ru1 C16 C17 C18 -52.99(18)
Ru1 C17 C18 C13 -53.85(18)
S2 C3 C4 C5 -0.6(3)
O1 C2 C3 S2 2.7(3)
O1 C2 C3 C4 -178.0(3)
N1 C2 C3 S2 -177.88(16)
N1 C2 C3 C4 1.4(4)
N2 C7 C8 C9 170.4(2)
N2 C7 C12 C11 -170.4(2)
C1 N1 C2 O1 -5.2(4)
C1 N1 C2 C3 175.4(2)
C1 N2 C7 C8 71.0(3)
C1 N2 C7 C12 -116.2(3)
C2 N1 C1 S1 -177.13(18)
C2 N1 C1 N2 4.2(3)
C2 C3 C4 C5 -179.9(2)
C3 S2 C6 C5 -0.5(2)
C3 C4 C5 C6 0.2(3)
C4 C5 C6 S2 0.3(3)
C6 S2 C3 C2 -179.94(19)
C6 S2 C3 C4 0.64(19)
C7 N2 C1 S1 7.6(3)
C7 N2 C1 N1 -173.7(2)
C7 C8 C9 C10 0.6(3)
C8 C7 C12 C11 2.3(3)
C8 C9 C10 C11 0.7(4)
C9 C10 C11 C12 -0.6(4)
C10 C11 C12 C7 -0.9(4)
C12 C7 C8 C9 -2.2(3)
C13 C14 C15 Ru1 54.55(18)
C13 C14 C15 C16 0.8(3)
C14 C13 C18 Ru1 -53.66(17)
C14 C13 C18 C17 0.4(3)
C14 C13 C19 C20 -99.2(2)
C14 C13 C19 C21 25.6(3)
C14 C15 C16 Ru1 52.35(18)
C14 C15 C16 C17 -0.2(3)
C14 C15 C16 C22 177.3(2)
C15 C16 C17 Ru1 52.72(17)
C15 C16 C17 C18 -0.3(3)
C16 C17 C18 Ru1 54.02(18)
C16 C17 C18 C13 0.2(3)
C18 C13 C14 Ru1 53.74(17)
C18 C13 C14 C15 -0.9(3)
C18 C13 C19 C20 83.8(2)
C18 C13 C19 C21 -151.4(2)
C19 C13 C14 Ru1 -123.3(2)
C19 C13 C14 C15 -177.9(2)
C19 C13 C18 Ru1 123.45(19)
C19 C13 C18 C17 177.51(19)
C22 C16 C17 Ru1 -124.8(2)
C22 C16 C17 C18 -177.8(2)
